data_7716645
loop_
_publ_author_name
'Pankov, Roman O.'
'Tarabrin, Ignatii R.'
'Son, Alexandra G.'
'Minyaev, Mikhail E.'
'Prima, Darya O.'
'Ananikov, Valentine P.'

_publ_section_title
;
 Synthesis and comparative study of (NHC<sub>F</sub>)PdCl<sub>2</sub>Py
 and (NHC<sub>F</sub>)Ni(Cp)Cl complexes: investigation of the electronic
 properties of NHC ligands and complex characteristics.
;
_journal_issue 30
_journal_name_full 'Dalton transactions (Cambridge, England : 2003)'
_journal_page_first 12503
_journal_page_last 12518
_journal_paper_doi 10.1039/d4dt01304b
_journal_volume 53
_journal_year 2024
_chemical_formula_moiety 'C20 H13 Cl F4 N2 Ni'
_chemical_formula_sum 'C20 H13 Cl F4 N2 Ni'
_chemical_formula_weight 451.48
_space_group_crystal_system monoclinic
_space_group_IT_number 14
_space_group_name_Hall '-P 2ybc'
_space_group_name_H-M_alt 'P 1 21/c 1'
_atom_sites_solution_hydrogens mixed
_atom_sites_solution_primary dual
_atom_sites_solution_secondary difmap
_audit_creation_date 2023-10-10
_audit_creation_method
;
Olex2 1.5
(compiled 2021.12.09 svn.r5202d8cf for OlexSys, GUI svn.r6439)
;
_audit_update_record
;
2024-03-06 deposited with the CCDC.	2024-07-16 downloaded from the CCDC.
;
_cell_angle_alpha 90
_cell_angle_beta 92.6788(5)
_cell_angle_gamma 90
_cell_formula_units_Z 4
_cell_length_a 10.87858(6)
_cell_length_b 10.65567(5)
_cell_length_c 15.41970(8)
_cell_measurement_reflns_used 19140
_cell_measurement_temperature 100.00(10)
_cell_measurement_theta_max 79.9420
_cell_measurement_theta_min 2.8580
_cell_volume 1785.476(16)
_computing_cell_refinement 'CrysAlisPro 1.171.43.91a (Rigaku OD, 2023)'
_computing_data_collection 'CrysAlisPro system (CCD 42.102a 64-bit (release 15-09-2023))'
_computing_data_reduction 'CrysAlisPro 1.171.43.91a (Rigaku OD, 2023)'
_computing_molecular_graphics 'Olex2 1.5 (Dolomanov et al., 2009)'
_computing_publication_material 'Olex2 1.5 (Dolomanov et al., 2009)'
_computing_structure_refinement 'XL  (Sheldrick, 2008)'
_diffrn_ambient_environment N~2~
_diffrn_ambient_temperature 100.00(10)
_diffrn_detector 'Hybrid Pixel Array Detector'
_diffrn_detector_area_resol_mean 10.0000
_diffrn_detector_type HyPix
_diffrn_measured_fraction_theta_full 1.000
_diffrn_measured_fraction_theta_max 0.998
_diffrn_measurement_details
;
List of Runs (angles in degrees, time in seconds):

  # Type    Start    End  Width  t~exp~   \w     \q     \k     \f   Frames
#--------------------------------------------------------------------------
  1  \w    -45.00  39.00   0.50    0.21    --  -41.38  40.00  22.00  168
  2  \w    -71.00 -24.00   0.50    0.21    -- -100.00  61.00 -30.00   94
  3  \w    -51.00 -21.00   0.50    0.21    -- -100.00  45.00-120.00   60
  4  \w    -45.00 -19.00   0.50    0.21    -- -100.00  40.00  22.00   52
  5  \w    -71.00 -24.00   0.50    0.21    -- -100.00  61.00-120.00   94
  6  \w    -51.00 -21.00   0.50    0.21    -- -100.00  45.00-150.00   60
  7  \w     34.00  99.00   0.50    0.21    --   41.38-125.00-180.00  130
  8  \w     45.00 108.00   0.50    0.21    --  121.50-111.00-180.00  126
  9  \w     45.00 108.00   0.50    0.21    --  121.50-111.00-150.00  126
 10  \w     45.00 108.00   0.50    0.21    --  121.50-111.00 -90.00  126
 11  \w     45.00 108.00   0.50    0.21    --  121.50-111.00 -30.00  126
 12  \w     79.00 104.00   0.50    0.21    --  121.50 -95.00 -90.00   50
 13  \w     41.00 106.00   0.50    0.21    --  121.50 -95.00 -30.00  130
 14  \w     43.00 160.00   0.50    0.21    --  121.50 -86.00 120.91  234
 15  \w     45.00 108.00   0.50    0.21    --  121.50-111.00  90.00  126
 16  \w     41.00 106.00   0.50    0.21    --  121.50 -94.00  67.58  130
 17  \w     45.00 108.00   0.50    0.21    --  121.50-111.00  30.00  126
 18  \w     34.00  99.00   0.50    0.21    --   41.38-125.00  60.00  130
 19  \w    -39.00  45.00   0.50    0.21    --   41.38 -40.00-131.00  168
 20  \w     47.00 105.00   0.50    0.21    --  121.50 -77.00-180.00  116
 21  \w     47.00 105.00   0.50    0.21    --  121.50 -77.00 -90.00  116
 22  \w     47.00 105.00   0.50    0.21    --  121.50 -77.00   0.00  116
 23  \w     47.00 105.00   0.50    0.21    --  121.50 -77.00  60.00  116
 24  \w     47.00 105.00   0.50    0.21    --  121.50 -77.00 120.00  116
 25  \w     47.00 105.00   0.50    0.21    --  121.50 -77.00 150.00  116
 26  \w      1.00  42.00   0.50    0.21    --   41.38  91.00 127.66   82
 27  \w    103.00 178.00   0.50    0.21    --  121.50 111.00 150.00  150
 28  \w     71.00  97.00   0.50    0.21    --  121.50 178.00 150.00   52
 29  \w    103.00 178.00   0.50    0.21    --  121.50 111.00  60.00  150
 30  \w    116.00 142.00   0.50    0.21    --  121.50 111.00 -30.00   52
 31  \w    105.00 130.00   0.50    0.21    --  121.50 178.00-150.00   50
 32  \w    103.00 178.00   0.50    0.21    --  121.50 111.00-120.00  150
 33  \w     42.00 178.00   0.50    0.21    --  121.50  15.00-150.00  272
 34  \w     93.00 147.00   0.50    0.21    --  121.50  45.00-180.00  108
 35  \w     92.00 178.00   0.50    0.21    --  121.50  61.00-120.00  172
 36  \w     91.00 178.00   0.50    0.21    --  121.50  40.00  22.00  174
 37  \w     87.00 178.00   0.50    0.21    --  121.50  77.00  30.00  182
 38  \w     87.00 178.00   0.50    0.21    --  121.50  77.00  60.00  182
 39  \w     87.00 178.00   0.50    0.21    --  121.50  77.00 120.00  182
 40  \w    112.00 155.00   0.50    0.21    --  121.50  30.00   0.00   86
 41  \w     11.00 122.00   0.50    0.21    --   41.38  40.00  22.00  222
 42  \w   -122.00 -11.00   0.50    0.21    --  -41.38 -40.00-131.00  222
 43  \w   -177.00 -69.00   0.50    0.21    -- -100.00 -40.00-131.00  216
;
_diffrn_measurement_device 'four-circle diffractometer'
_diffrn_measurement_device_type 'XtaLAB Synergy, Dualflex, HyPix'
_diffrn_measurement_method '\w scans'
_diffrn_orient_matrix_type 'CrysAlisPro convention (1999,Acta A55,543-557)'
_diffrn_orient_matrix_UB_11 0.1080245000
_diffrn_orient_matrix_UB_12 -0.0423228000
_diffrn_orient_matrix_UB_13 -0.0541449000
_diffrn_orient_matrix_UB_21 -0.0632181000
_diffrn_orient_matrix_UB_22 0.0591664000
_diffrn_orient_matrix_UB_23 -0.0815929000
_diffrn_orient_matrix_UB_31 0.0665744000
_diffrn_orient_matrix_UB_32 0.1249584000
_diffrn_orient_matrix_UB_33 0.0203171000
_diffrn_radiation_monochromator mirror
_diffrn_radiation_probe x-ray
_diffrn_radiation_type 'Cu K\a'
_diffrn_radiation_wavelength 1.54184
_diffrn_reflns_av_R_equivalents 0.0216
_diffrn_reflns_av_unetI/netI 0.0126
_diffrn_reflns_Laue_measured_fraction_full 1.000
_diffrn_reflns_Laue_measured_fraction_max 0.998
_diffrn_reflns_limit_h_max 13
_diffrn_reflns_limit_h_min -13
_diffrn_reflns_limit_k_max 13
_diffrn_reflns_limit_k_min -13
_diffrn_reflns_limit_l_max 19
_diffrn_reflns_limit_l_min -19
_diffrn_reflns_number 24172
_diffrn_reflns_point_group_measured_fraction_full 1.000
_diffrn_reflns_point_group_measured_fraction_max 0.998
_diffrn_reflns_theta_full 67.684
_diffrn_reflns_theta_max 80.226
_diffrn_reflns_theta_min 4.068
_diffrn_source 'micro-focus sealed X-ray tube'
_diffrn_source_type 'PhotonJet (Cu) X-ray Source'
_exptl_absorpt_coefficient_mu 3.393
_exptl_absorpt_correction_T_max 1.000
_exptl_absorpt_correction_T_min 0.328
_exptl_absorpt_correction_type gaussian
_exptl_absorpt_process_details
;
CrysAlisPro 1.171.43.91a (Rigaku Oxford Diffraction, 2023)
Numerical absorption correction based on gaussian integration over
a multifaceted crystal model
Empirical absorption correction using spherical harmonics,
implemented in SCALE3 ABSPACK scaling algorithm.
;
_exptl_crystal_colour red
_exptl_crystal_density_diffrn 1.680
_exptl_crystal_density_method 'not measured'
_exptl_crystal_description block
_exptl_crystal_F_000 912
_exptl_crystal_size_max 0.56
_exptl_crystal_size_mid 0.27
_exptl_crystal_size_min 0.23
_refine_diff_density_max 0.342
_refine_diff_density_min -0.304
_refine_diff_density_rms 0.049
_refine_ls_extinction_coef 0.00057(8)
_refine_ls_extinction_expression Fc^*^=kFc[1+0.001xFc^2^\l^3^/sin(2\q)]^-1/4^
_refine_ls_extinction_method 'SHELXL-2018/3 (Sheldrick 2018)'
_refine_ls_goodness_of_fit_ref 1.100
_refine_ls_hydrogen_treatment mixed
_refine_ls_matrix_type full
_refine_ls_number_parameters 295
_refine_ls_number_reflns 3896
_refine_ls_number_restraints 19
_refine_ls_restrained_S_all 1.105
_refine_ls_R_factor_all 0.0279
_refine_ls_R_factor_gt 0.0277
_refine_ls_shift/su_max 0.001
_refine_ls_shift/su_mean 0.000
_refine_ls_structure_factor_coef Fsqd
_refine_ls_weighting_details 'w=1/[\s^2^(Fo^2^)+(0.0259P)^2^+1.4482P] where P=(Fo^2^+2Fc^2^)/3'
_refine_ls_weighting_scheme calc
_refine_ls_wR_factor_gt 0.0676
_refine_ls_wR_factor_ref 0.0677
_reflns_Friedel_coverage 0.000
_reflns_number_gt 3876
_reflns_number_total 3896
_reflns_threshold_expression 'I > 2\s(I)'
_cod_data_source_file d4dt01304b2.cif
_cod_data_source_block 4d
_cod_depositor_comments 'Adding full bibliography for 7716642--7716648.cif.'
_cod_database_code 7716645
_shelx_shelxl_version_number 2018/3
_chemical_oxdiff_formula C20H13N2F4ClNi
_chemical_oxdiff_usercomment TAR-70
_shelx_space_group_comment
;
The symmetry employed for this shelxl refinement is uniquely defined
by the following loop, which should always be used as a source of
symmetry information in preference to the above space-group names.
They are only intended as comments.
;
_shelx_estimated_absorpt_t_max 0.509
_shelx_estimated_absorpt_t_min 0.252
_olex2_refinement_description
;
1. Fixed Uiso
 At 1.2 times of:
  All C(H) groups
2. Restrained distances
 C6-F6 \\sim C8-F8A \\sim C12-F12 \\sim C14-F14A
 with sigma of 0.02
 C7-F8A \\sim C9-F8A
 with sigma of 0.02
3. Restrained planarity
 C4, C5, C6, F6, C7, F7, C8, F8A, C9
 with sigma of 0.1
 C10, C11, C12, F12, C13, F13, C14, F14A, C15
 with sigma of 0.1
4. Uiso/Uaniso restraints and constraints
Uanis(F6) = Uanis(F8A)
Uanis(F12) = Uanis(F14A)
5. Others
 Sof(H6A)=Sof(F8A)=1-FVAR(1)
 Sof(F6)=Sof(H8)=FVAR(1)
 Sof(H12A)=Sof(F14A)=1-FVAR(2)
 Sof(F12)=Sof(H14)=FVAR(2)
6.a Aromatic/amide H refined with riding coordinates:
 C6(H6A), C8(H8), C12(H12A), C14(H14)
;
_olex2_submission_special_instructions 'No special instructions were received'
_oxdiff_exptl_absorpt_empirical_details
;
Empirical correction (ABSPACK) includes:
- Absorption correction using spherical harmonics
- Frame scaling
;
_oxdiff_exptl_absorpt_empirical_full_max 1.160
_oxdiff_exptl_absorpt_empirical_full_min 0.849

loop_
_space_group_symop_operation_xyz
'x, y, z'
'-x, y+1/2, -z+1/2'
'-x, -y, -z'
'x, -y-1/2, z-1/2'

loop_
_atom_site_label
_atom_site_type_symbol
_atom_site_fract_x
_atom_site_fract_y
_atom_site_fract_z
_atom_site_U_iso_or_equiv
_atom_site_adp_type
_atom_site_occupancy
_atom_site_site_symmetry_order
_atom_site_calc_flag
_atom_site_refinement_flags_posn
_atom_site_refinement_flags_adp
_atom_site_refinement_flags_occupancy
_atom_site_disorder_assembly
_atom_site_disorder_group
Ni1 Ni 0.29032(2) 0.67715(2) 0.62243(2) 0.01588(8) Uani 1 1 d . . . . .
Cl1 Cl 0.27721(3) 0.88225(3) 0.60035(2) 0.02018(9) Uani 1 1 d . . . . .
N1 N 0.30717(11) 0.65951(12) 0.81219(8) 0.0176(3) Uani 1 1 d . . . . .
C1 C 0.36347(14) 0.67334(14) 0.73548(9) 0.0176(3) Uani 1 1 d . . . . .
N2 N 0.48540(12) 0.66235(13) 0.75856(8) 0.0186(3) Uani 1 1 d . . . . .
C2 C 0.50426(15) 0.63987(16) 0.84741(10) 0.0211(3) Uani 1 1 d . . . . .
H2 H 0.5808(19) 0.630(2) 0.8750(13) 0.025 Uiso 1 1 d . U . . .
C3 C 0.39255(14) 0.63790(15) 0.88103(10) 0.0201(3) Uani 1 1 d . . . . .
H3 H 0.3695(18) 0.6277(19) 0.9389(13) 0.024 Uiso 1 1 d . U . . .
C4 C 0.17720(13) 0.66825(14) 0.82283(9) 0.0171(3) Uani 1 1 d . . . . .
C5 C 0.10992(14) 0.76097(14) 0.77833(9) 0.0180(3) Uani 1 1 d . . . . .
H5 H 0.1460(19) 0.8135(19) 0.7407(13) 0.022 Uiso 1 1 d . U . . .
C6 C -0.01401(14) 0.77056(14) 0.79265(9) 0.0184(3) Uani 1 1 d D . . . .
H6A H -0.061874 0.832811 0.762647 0.022 Uiso 0.020(2) 1 calc R U P A 2
F6 F -0.08190(9) 0.85897(10) 0.75077(6) 0.0249(2) Uani 0.980(2) 1 d D . P A 1
C7 C -0.06985(13) 0.69105(15) 0.84997(9) 0.0184(3) Uani 1 1 d D . . . .
F7 F -0.19064(8) 0.70594(9) 0.86330(6) 0.02251(19) Uani 1 1 d . . . . .
C8 C -0.00358(14) 0.59806(15) 0.89272(10) 0.0205(3) Uani 1 1 d D . . . .
H8 H -0.042712 0.542493 0.930933 0.025 Uiso 0.980(2) 1 calc R U P A 1
F8A F -0.0529(19) 0.534(3) 0.9529(18) 0.0249(2) Uani 0.020(2) 1 d D . P A 2
C9 C 0.12171(14) 0.58634(15) 0.87926(10) 0.0199(3) Uani 1 1 d D . . . .
H9 H 0.1680(18) 0.524(2) 0.9067(13) 0.024 Uiso 1 1 d . U . . .
C10 C 0.58436(14) 0.67279(15) 0.70063(9) 0.0191(3) Uani 1 1 d . . . . .
C11 C 0.58325(14) 0.76861(16) 0.63933(10) 0.0208(3) Uani 1 1 d . . . . .
H11 H 0.5201(19) 0.826(2) 0.6336(13) 0.025 Uiso 1 1 d . U . . .
C12 C 0.68290(15) 0.77903(16) 0.58711(10) 0.0221(3) Uani 1 1 d D . . . .
H12A H 0.683111 0.842554 0.543888 0.027 Uiso 0.3697(19) 1 calc R U P B 2
F12 F 0.68672(14) 0.86499(14) 0.52846(9) 0.0240(3) Uani 0.6303(19) 1 d D . P B 1
C13 C 0.78186(14) 0.69851(17) 0.59692(10) 0.0227(3) Uani 1 1 d . . . . .
F13 F 0.87967(9) 0.71403(10) 0.54760(6) 0.0288(2) Uani 1 1 d . . . . .
C14 C 0.78144(14) 0.60379(16) 0.65736(10) 0.0223(3) Uani 1 1 d D . . . .
H14 H 0.849627 0.548288 0.663516 0.027 Uiso 0.6303(19) 1 calc R U P B 1
F14A F 0.8762(2) 0.5372(2) 0.66460(16) 0.0240(3) Uani 0.3697(19) 1 d D . P B 2
C15 C 0.68162(14) 0.58882(16) 0.70956(10) 0.0204(3) Uani 1 1 d . . . . .
H15 H 0.6812(18) 0.525(2) 0.7512(13) 0.024 Uiso 1 1 d . U . . .
C16 C 0.26322(15) 0.48756(15) 0.61892(10) 0.0222(3) Uani 1 1 d . . . . .
H16 H 0.2745(18) 0.437(2) 0.6683(14) 0.027 Uiso 1 1 d . U . . .
C17 C 0.15134(15) 0.54119(16) 0.58590(11) 0.0250(3) Uani 1 1 d . . . . .
H17 H 0.077(2) 0.536(2) 0.6121(14) 0.030 Uiso 1 1 d . U . . .
C18 C 0.17963(17) 0.61256(17) 0.51342(11) 0.0265(3) Uani 1 1 d . . . . .
H18 H 0.125(2) 0.667(2) 0.4825(15) 0.032 Uiso 1 1 d . U . . .
C19 C 0.30747(17) 0.59172(16) 0.49503(10) 0.0253(3) Uani 1 1 d . . . . .
H19 H 0.351(2) 0.626(2) 0.4484(14) 0.030 Uiso 1 1 d . U . . .
C20 C 0.35858(15) 0.51376(15) 0.55876(11) 0.0230(3) Uani 1 1 d . . . . .
H20 H 0.4416(19) 0.486(2) 0.5662(13) 0.028 Uiso 1 1 d . U . . .

loop_
_atom_site_aniso_label
_atom_site_aniso_U_11
_atom_site_aniso_U_22
_atom_site_aniso_U_33
_atom_site_aniso_U_23
_atom_site_aniso_U_13
_atom_site_aniso_U_12
Ni1 0.01590(13) 0.01981(14) 0.01199(13) -0.00064(9) 0.00136(9) -0.00008(9)
Cl1 0.02316(18) 0.02066(17) 0.01692(16) -0.00089(12) 0.00303(12) 0.00139(13)
N1 0.0148(6) 0.0242(6) 0.0139(6) 0.0000(5) 0.0022(4) 0.0009(5)
C1 0.0163(7) 0.0210(7) 0.0158(7) -0.0009(5) 0.0034(5) -0.0004(5)
N2 0.0148(6) 0.0270(7) 0.0143(6) -0.0010(5) 0.0022(4) 0.0004(5)
C2 0.0183(7) 0.0299(8) 0.0150(7) -0.0007(6) -0.0002(5) 0.0014(6)
C3 0.0194(7) 0.0276(8) 0.0134(7) -0.0001(6) 0.0012(5) 0.0018(6)
C4 0.0155(7) 0.0224(7) 0.0136(6) -0.0031(5) 0.0030(5) 0.0005(5)
C5 0.0193(7) 0.0209(7) 0.0143(6) -0.0014(5) 0.0049(5) -0.0013(6)
C6 0.0194(7) 0.0200(7) 0.0159(6) -0.0017(5) 0.0008(5) 0.0028(6)
F6 0.0224(5) 0.0280(5) 0.0247(5) 0.0057(4) 0.0036(4) 0.0080(4)
C7 0.0139(7) 0.0248(7) 0.0166(7) -0.0041(6) 0.0028(5) -0.0009(6)
F7 0.0133(4) 0.0312(5) 0.0232(4) -0.0020(4) 0.0034(3) 0.0002(4)
C8 0.0193(7) 0.0255(8) 0.0170(7) 0.0013(6) 0.0036(5) -0.0025(6)
F8A 0.0224(5) 0.0280(5) 0.0247(5) 0.0057(4) 0.0036(4) 0.0080(4)
C9 0.0189(7) 0.0245(7) 0.0164(7) 0.0022(6) 0.0015(5) 0.0015(6)
C10 0.0154(7) 0.0282(8) 0.0140(6) -0.0033(6) 0.0025(5) -0.0031(6)
C11 0.0171(7) 0.0262(8) 0.0191(7) -0.0017(6) 0.0006(5) -0.0008(6)
C12 0.0216(7) 0.0277(8) 0.0170(7) -0.0014(6) 0.0014(6) -0.0064(6)
F12 0.0240(6) 0.0267(6) 0.0217(6) 0.0057(5) 0.0045(5) -0.0002(5)
C13 0.0167(7) 0.0351(9) 0.0167(7) -0.0063(6) 0.0050(5) -0.0059(6)
F13 0.0199(5) 0.0427(6) 0.0246(5) 0.0014(4) 0.0100(4) -0.0028(4)
C14 0.0156(7) 0.0330(8) 0.0185(7) -0.0052(6) 0.0020(5) 0.0003(6)
F14A 0.0240(6) 0.0267(6) 0.0217(6) 0.0057(5) 0.0045(5) -0.0002(5)
C15 0.0177(7) 0.0282(8) 0.0151(7) -0.0015(6) 0.0010(5) -0.0009(6)
C16 0.0252(8) 0.0204(7) 0.0211(7) -0.0006(6) 0.0026(6) -0.0038(6)
C17 0.0194(7) 0.0272(8) 0.0284(8) -0.0049(7) 0.0011(6) -0.0049(6)
C18 0.0308(9) 0.0267(8) 0.0212(7) -0.0055(6) -0.0079(6) 0.0011(7)
C19 0.0360(9) 0.0245(8) 0.0159(7) -0.0048(6) 0.0061(6) -0.0033(7)
C20 0.0232(8) 0.0217(7) 0.0244(8) -0.0052(6) 0.0055(6) 0.0006(6)

loop_
_atom_type_symbol
_atom_type_description
_atom_type_scat_dispersion_real
_atom_type_scat_dispersion_imag
_atom_type_scat_source
C C 0.0181 0.0091 'International Tables Vol C Tables 4.2.6.8 and 6.1.1.4'
H H 0.0000 0.0000 'International Tables Vol C Tables 4.2.6.8 and 6.1.1.4'
Cl Cl 0.3639 0.7018 'International Tables Vol C Tables 4.2.6.8 and 6.1.1.4'
F F 0.0727 0.0534 'International Tables Vol C Tables 4.2.6.8 and 6.1.1.4'
N N 0.0311 0.0180 'International Tables Vol C Tables 4.2.6.8 and 6.1.1.4'
Ni Ni -3.0029 0.5091 'International Tables Vol C Tables 4.2.6.8 and 6.1.1.4'

loop_
_exptl_crystal_face_index_h
_exptl_crystal_face_index_k
_exptl_crystal_face_index_l
_exptl_crystal_face_perp_dist
0 -1 0 0.3943
-5 1 -5 0.1245
-1 0 -1 0.1198
1 0 1 0.1360
5 -2 5 0.1409
-5 1 0 0.1078
-2 -1 -2 0.1837
0 0 1 0.1462
0 1 0 0.1622
-1 0 0 0.1055
1 0 0 0.1200
2 -2 5 0.1426
0 0 -1 0.1227

loop_
_geom_angle_atom_site_label_1
_geom_angle_atom_site_label_2
_geom_angle_atom_site_label_3
_geom_angle
_geom_angle_site_symmetry_1
_geom_angle_site_symmetry_3
_geom_angle_publ_flag
C1 Ni1 Cl1 100.66(5) . . ?
C1 Ni1 C16 93.29(7) . . ?
C1 Ni1 C17 119.32(7) . . ?
C1 Ni1 C18 156.98(7) . . ?
C1 Ni1 C19 140.79(7) . . ?
C1 Ni1 C20 105.40(7) . . ?
C16 Ni1 Cl1 164.52(5) . . ?
C16 Ni1 C17 39.42(7) . . ?
C16 Ni1 C18 65.47(7) . . ?
C16 Ni1 C19 65.26(6) . . ?
C16 Ni1 C20 40.42(6) . . ?
C17 Ni1 Cl1 125.81(5) . . ?
C17 Ni1 C19 64.63(6) . . ?
C18 Ni1 Cl1 99.62(5) . . ?
C18 Ni1 C17 38.08(7) . . ?
C18 Ni1 C19 39.22(7) . . ?
C18 Ni1 C20 64.74(7) . . ?
C19 Ni1 Cl1 106.31(5) . . ?
C20 Ni1 Cl1 138.63(5) . . ?
C20 Ni1 C17 65.67(6) . . ?
C20 Ni1 C19 37.26(6) . . ?
C1 N1 C3 111.53(12) . . ?
C1 N1 C4 125.23(12) . . ?
C3 N1 C4 123.23(12) . . ?
N1 C1 Ni1 128.12(11) . . ?
N2 C1 Ni1 127.45(11) . . ?
N2 C1 N1 103.60(12) . . ?
C1 N2 C2 111.57(12) . . ?
C1 N2 C10 125.48(13) . . ?
C2 N2 C10 122.95(13) . . ?
N2 C2 H2 124.0(13) . . ?
C3 C2 N2 106.69(13) . . ?
C3 C2 H2 129.3(13) . . ?
N1 C3 H3 122.7(12) . . ?
C2 C3 N1 106.59(13) . . ?
C2 C3 H3 130.7(12) . . ?
C5 C4 N1 119.23(13) . . ?
C9 C4 N1 119.35(13) . . ?
C9 C4 C5 121.39(14) . . ?
C4 C5 H5 121.3(13) . . ?
C6 C5 C4 117.97(14) . . ?
C6 C5 H5 120.7(13) . . ?
C5 C6 H6A 119.4 . . ?
C5 C6 C7 121.17(14) . . ?
F6 C6 C5 119.62(14) . . ?
F6 C6 C7 119.21(13) . . ?
C7 C6 H6A 119.4 . . ?
F7 C7 C6 118.99(14) . . ?
F7 C7 C8 120.29(14) . . ?
C8 C7 C6 120.72(14) . . ?
C7 C8 H8 120.4 . . ?
C7 C8 C9 119.18(14) . . ?
F8A C8 C7 119.9(8) . . ?
F8A C8 C9 120.3(8) . . ?
C9 C8 H8 120.4 . . ?
C4 C9 C8 119.55(14) . . ?
C4 C9 H9 119.7(13) . . ?
C8 C9 H9 120.8(13) . . ?
C11 C10 N2 119.80(14) . . ?
C15 C10 N2 118.62(14) . . ?
C15 C10 C11 121.54(14) . . ?
C10 C11 H11 122.4(13) . . ?
C12 C11 C10 118.15(15) . . ?
C12 C11 H11 119.4(13) . . ?
C11 C12 H12A 119.5 . . ?
F12 C12 C11 121.11(16) . . ?
F12 C12 C13 117.92(15) . . ?
C13 C12 C11 120.96(15) . . ?
C13 C12 H12A 119.5 . . ?
F13 C13 C12 119.66(15) . . ?
F13 C13 C14 120.06(15) . . ?
C14 C13 C12 120.27(14) . . ?
C13 C14 H14 119.9 . . ?
C13 C14 C15 120.28(15) . . ?
F14A C14 C13 116.61(17) . . ?
F14A C14 C15 123.05(19) . . ?
C15 C14 H14 119.9 . . ?
C10 C15 C14 118.75(15) . . ?
C10 C15 H15 120.6(12) . . ?
C14 C15 H15 120.7(12) . . ?
Ni1 C16 H16 122.1(13) . . ?
C17 C16 Ni1 74.40(10) . . ?
C17 C16 H16 127.0(12) . . ?
C17 C16 C20 108.68(14) . . ?
C20 C16 Ni1 73.73(9) . . ?
C20 C16 H16 124.1(12) . . ?
Ni1 C17 H17 123.0(14) . . ?
C16 C17 Ni1 66.18(9) . . ?
C16 C17 H17 125.2(14) . . ?
C18 C17 Ni1 70.40(9) . . ?
C18 C17 C16 106.81(15) . . ?
C18 C17 H17 127.6(14) . . ?
Ni1 C18 H18 121.1(14) . . ?
C17 C18 Ni1 71.52(9) . . ?
C17 C18 H18 125.5(14) . . ?
C17 C18 C19 108.80(15) . . ?
C19 C18 Ni1 72.09(9) . . ?
C19 C18 H18 125.7(14) . . ?
Ni1 C19 H19 125.9(13) . . ?
C18 C19 Ni1 68.69(9) . . ?
C18 C19 H19 126.9(13) . . ?
C20 C19 Ni1 70.08(9) . . ?
C20 C19 C18 108.09(15) . . ?
C20 C19 H19 125.0(13) . . ?
Ni1 C20 H20 123.0(13) . . ?
C16 C20 Ni1 65.85(9) . . ?
C16 C20 H20 124.4(13) . . ?
C19 C20 Ni1 72.66(9) . . ?
C19 C20 C16 107.10(15) . . ?
C19 C20 H20 128.3(13) . . ?

loop_
_geom_bond_atom_site_label_1
_geom_bond_atom_site_label_2
_geom_bond_distance
_geom_bond_site_symmetry_2
_geom_bond_publ_flag
Ni1 Cl1 2.2154(4) . ?
Ni1 C1 1.8826(15) . ?
Ni1 C16 2.0419(16) . ?
Ni1 C17 2.1499(16) . ?
Ni1 C18 2.1354(16) . ?
Ni1 C19 2.1811(15) . ?
Ni1 C20 2.1481(16) . ?
N1 C1 1.3651(18) . ?
N1 C3 1.3966(19) . ?
N1 C4 1.4340(18) . ?
C1 N2 1.3622(19) . ?
N2 C2 1.3964(19) . ?
N2 C10 1.4350(18) . ?
C2 H2 0.92(2) . ?
C2 C3 1.343(2) . ?
C3 H3 0.94(2) . ?
C4 C5 1.391(2) . ?
C4 C9 1.390(2) . ?
C5 H5 0.91(2) . ?
C5 C6 1.380(2) . ?
C6 H6A 0.9500 . ?
C6 F6 1.3435(18) . ?
C6 C7 1.385(2) . ?
C7 F7 1.3489(17) . ?
C7 C8 1.375(2) . ?
C8 H8 0.9500 . ?
C8 F8A 1.286(16) . ?
C8 C9 1.394(2) . ?
C9 H9 0.92(2) . ?
C10 C11 1.391(2) . ?
C10 C15 1.388(2) . ?
C11 H11 0.92(2) . ?
C11 C12 1.385(2) . ?
C12 H12A 0.9500 . ?
C12 F12 1.289(2) . ?
C12 C13 1.379(2) . ?
C13 F13 1.3467(17) . ?
C13 C14 1.374(2) . ?
C14 H14 0.9500 . ?
C14 F14A 1.253(3) . ?
C14 C15 1.391(2) . ?
C15 H15 0.93(2) . ?
C16 H16 0.93(2) . ?
C16 C17 1.417(2) . ?
C16 C20 1.451(2) . ?
C17 H17 0.92(2) . ?
C17 C18 1.398(2) . ?
C18 H18 0.95(2) . ?
C18 C19 1.449(3) . ?
C19 H19 0.95(2) . ?
C19 C20 1.383(2) . ?
C20 H20 0.95(2) . ?

loop_
_geom_torsion_atom_site_label_1
_geom_torsion_atom_site_label_2
_geom_torsion_atom_site_label_3
_geom_torsion_atom_site_label_4
_geom_torsion
_geom_torsion_site_symmetry_1
_geom_torsion_site_symmetry_2
_geom_torsion_site_symmetry_3
_geom_torsion_site_symmetry_4
_geom_torsion_publ_flag
Ni1 C1 N2 C2 -169.09(12) . . . . ?
Ni1 C1 N2 C10 11.3(2) . . . . ?
Ni1 C16 C17 C18 58.91(12) . . . . ?
Ni1 C16 C20 C19 -61.34(11) . . . . ?
Ni1 C17 C18 C19 62.86(11) . . . . ?
Ni1 C18 C19 C20 59.19(12) . . . . ?
Ni1 C19 C20 C16 57.01(11) . . . . ?
Cl1 Ni1 C1 N1 97.22(14) . . . . ?
Cl1 Ni1 C1 N2 -94.95(14) . . . . ?
N1 C1 N2 C2 1.08(17) . . . . ?
N1 C1 N2 C10 -178.57(14) . . . . ?
N1 C4 C5 C6 -177.30(13) . . . . ?
N1 C4 C9 C8 177.20(14) . . . . ?
C1 N1 C3 C2 0.84(19) . . . . ?
C1 N1 C4 C5 -40.9(2) . . . . ?
C1 N1 C4 C9 140.95(15) . . . . ?
C1 N2 C2 C3 -0.61(19) . . . . ?
C1 N2 C10 C11 44.2(2) . . . . ?
C1 N2 C10 C15 -138.09(16) . . . . ?
N2 C2 C3 N1 -0.14(18) . . . . ?
N2 C10 C11 C12 177.22(14) . . . . ?
N2 C10 C15 C14 -175.81(14) . . . . ?
C2 N2 C10 C11 -135.39(16) . . . . ?
C2 N2 C10 C15 42.3(2) . . . . ?
C3 N1 C1 Ni1 168.91(12) . . . . ?
C3 N1 C1 N2 -1.17(17) . . . . ?
C3 N1 C4 C5 137.74(15) . . . . ?
C3 N1 C4 C9 -40.4(2) . . . . ?
C4 N1 C1 Ni1 -12.3(2) . . . . ?
C4 N1 C1 N2 177.61(13) . . . . ?
C4 N1 C3 C2 -177.96(14) . . . . ?
C4 C5 C6 F6 -179.97(13) . . . . ?
C4 C5 C6 C7 0.4(2) . . . . ?
C5 C4 C9 C8 -0.9(2) . . . . ?
C5 C6 C7 F7 178.50(13) . . . . ?
C5 C6 C7 C8 -1.6(2) . . . . ?
C6 C7 C8 F8A 172(2) . . . . ?
C6 C7 C8 C9 1.5(2) . . . . ?
F6 C6 C7 F7 -1.1(2) . . . . ?
F6 C6 C7 C8 178.80(14) . . . . ?
C7 C8 C9 C4 -0.2(2) . . . . ?
F7 C7 C8 F8A -8(2) . . . . ?
F7 C7 C8 C9 -178.62(13) . . . . ?
F8A C8 C9 C4 -171(2) . . . . ?
C9 C4 C5 C6 0.8(2) . . . . ?
C10 N2 C2 C3 179.05(14) . . . . ?
C10 C11 C12 F12 179.24(15) . . . . ?
C10 C11 C12 C13 -1.5(2) . . . . ?
C11 C10 C15 C14 1.8(2) . . . . ?
C11 C12 C13 F13 -177.33(14) . . . . ?
C11 C12 C13 C14 1.9(2) . . . . ?
C12 C13 C14 F14A -177.61(19) . . . . ?
C12 C13 C14 C15 -0.4(2) . . . . ?
F12 C12 C13 F13 2.0(2) . . . . ?
F12 C12 C13 C14 -178.78(16) . . . . ?
C13 C14 C15 C10 -1.4(2) . . . . ?
F13 C13 C14 F14A 1.7(3) . . . . ?
F13 C13 C14 C15 178.81(14) . . . . ?
F14A C14 C15 C10 175.6(2) . . . . ?
C15 C10 C11 C12 -0.4(2) . . . . ?
C16 Ni1 C1 N1 -76.05(14) . . . . ?
C16 Ni1 C1 N2 91.78(14) . . . . ?
C16 C17 C18 Ni1 -56.26(11) . . . . ?
C16 C17 C18 C19 6.60(19) . . . . ?
C17 Ni1 C1 N1 -44.82(16) . . . . ?
C17 Ni1 C1 N2 123.00(14) . . . . ?
C17 C16 C20 Ni1 66.77(11) . . . . ?
C17 C16 C20 C19 5.44(18) . . . . ?
C17 C18 C19 Ni1 -62.50(12) . . . . ?
C17 C18 C19 C20 -3.31(19) . . . . ?
C18 Ni1 C1 N1 -54.1(2) . . . . ?
C18 Ni1 C1 N2 113.68(19) . . . . ?
C18 C19 C20 Ni1 -58.33(11) . . . . ?
C18 C19 C20 C16 -1.32(18) . . . . ?
C19 Ni1 C1 N1 -129.72(14) . . . . ?
C19 Ni1 C1 N2 38.10(19) . . . . ?
C20 Ni1 C1 N1 -115.23(14) . . . . ?
C20 Ni1 C1 N2 52.59(15) . . . . ?
C20 C16 C17 Ni1 -66.33(11) . . . . ?
C20 C16 C17 C18 -7.43(18) . . . . ?

loop_
_exptl_oxdiff_crystal_face_indexfrac_h
_exptl_oxdiff_crystal_face_indexfrac_k
_exptl_oxdiff_crystal_face_indexfrac_l
_exptl_oxdiff_crystal_face_x
_exptl_oxdiff_crystal_face_y
_exptl_oxdiff_crystal_face_z
-0.0004 -1.0000 0.0024 0.0422 -0.0593 -0.1249
-5.0014 0.9943 -4.9998 -0.3116 0.7830 -0.3103
-0.9983 -0.0005 -1.0008 -0.0536 0.1447 -0.0869
0.9983 0.0005 1.0008 0.0536 -0.1447 0.0869
5.0004 -2.0000 5.0044 0.3539 -0.8428 0.1847
-4.9988 1.0036 0.0011 -0.5825 0.3753 -0.2074
-2.0002 -0.9993 -1.9969 -0.0657 0.2303 -0.2986
0.0000 -0.0006 1.0000 -0.0541 -0.0816 0.0202
0.0006 1.0000 -0.0009 -0.0422 0.0592 0.1250
-0.9999 0.0009 -0.0004 -0.1080 0.0633 -0.0665
0.9995 -0.0013 0.0012 0.1080 -0.0634 0.0664
1.9998 -2.0016 5.0034 0.0298 -0.6531 -0.0153
-0.0003 0.0005 -0.9999 0.0541 0.0816 -0.0203
